data_7152214
loop_
_publ_author_name
'Ruff, Bettina M.'
'Zhong, Sabilla'
'Nieger, Martin'
'Br\"ase, Stefan'

_publ_section_title
;
 Thiolation of symmetrical and unsymmetrical diketopiperazines.
;
_journal_issue 5
_journal_name_full 'Organic &amp; biomolecular chemistry'
_journal_page_first 935
_journal_page_last 940
_journal_paper_doi 10.1039/c2ob06663g
_journal_volume 10
_journal_year 2012
_chemical_absolute_configuration ad
_chemical_formula_moiety 'C20 H30 N2 O2 S2'
_chemical_formula_sum 'C20 H30 N2 O2 S2'
_chemical_formula_weight 394.58
_chemical_name_systematic
;
6a,13a-bis(methylthio)hexadecahydropyrazino[1,2-a:4,5-a']diindole-6,13-dione
;
_space_group_IT_number 1
_symmetry_cell_setting triclinic
_symmetry_space_group_name_Hall 'P 1'
_symmetry_space_group_name_H-M 'P 1'
_atom_sites_solution_hydrogens geom
_atom_sites_solution_primary direct
_atom_sites_solution_secondary difmap
_audit_creation_method SHELXL-97
_cell_angle_alpha 91.426(5)
_cell_angle_beta 101.320(6)
_cell_angle_gamma 91.777(5)
_cell_formula_units_Z 2
_cell_length_a 9.1262(9)
_cell_length_b 9.6454(10)
_cell_length_c 11.5103(9)
_cell_measurement_reflns_used 2972
_cell_measurement_temperature 123(2)
_cell_measurement_theta_max 25
_cell_measurement_theta_min 1
_cell_volume 992.52(16)
_computing_cell_refinement DENZO-SMN
_computing_data_collection Collect
_computing_data_reduction DENZO-SMN
_computing_molecular_graphics XP
_computing_publication_material 'SHELXL-97 (Sheldrick, 1997)'
_computing_structure_refinement 'SHELXL-97 (Sheldrick, 1997)'
_computing_structure_solution 'SHELXS-97 (Sheldrick, 1990)'
_diffrn_ambient_temperature 123(2)
_diffrn_measured_fraction_theta_full 0.888
_diffrn_measured_fraction_theta_max 0.888
_diffrn_measurement_device_type 'Bruker-Nonius APEXII'
_diffrn_measurement_method 'rotation in phi and omega, 1 deg.'
_diffrn_radiation_monochromator graphite
_diffrn_radiation_source 'fine-focus sealed tube'
_diffrn_radiation_type MoK\a
_diffrn_radiation_wavelength 0.71073
_diffrn_reflns_av_R_equivalents 0.0599
_diffrn_reflns_av_sigmaI/netI 0.0935
_diffrn_reflns_limit_h_max 10
_diffrn_reflns_limit_h_min -10
_diffrn_reflns_limit_k_max 11
_diffrn_reflns_limit_k_min -10
_diffrn_reflns_limit_l_max 13
_diffrn_reflns_limit_l_min -13
_diffrn_reflns_number 5890
_diffrn_reflns_theta_full 24.96
_diffrn_reflns_theta_max 24.96
_diffrn_reflns_theta_min 3.05
_exptl_absorpt_coefficient_mu 0.286
_exptl_absorpt_correction_type none
_exptl_crystal_colour colourless
_exptl_crystal_density_diffrn 1.320
_exptl_crystal_density_meas ?
_exptl_crystal_density_method 'not measured'
_exptl_crystal_description rods
_exptl_crystal_F_000 424
_exptl_crystal_size_max 0.15
_exptl_crystal_size_mid 0.02
_exptl_crystal_size_min 0.02
_refine_diff_density_max 0.665
_refine_diff_density_min -0.447
_refine_diff_density_rms 0.112
_refine_ls_abs_structure_details 'Flack H D (1983), Acta Cryst. A39, 876-881'
_refine_ls_abs_structure_Flack 0.0(2)
_refine_ls_extinction_method none
_refine_ls_goodness_of_fit_ref 1.166
_refine_ls_hydrogen_treatment constr
_refine_ls_matrix_type full
_refine_ls_number_parameters 473
_refine_ls_number_reflns 4287
_refine_ls_number_restraints 315
_refine_ls_restrained_S_all 1.133
_refine_ls_R_factor_all 0.1323
_refine_ls_R_factor_gt 0.1008
_refine_ls_shift/su_max 0.000
_refine_ls_shift/su_mean 0.000
_refine_ls_structure_factor_coef Fsqd
_refine_ls_weighting_details 'calc w=1/[\s^2^(Fo^2^)+(0.0300P)^2^+9.0000P] where P=(Fo^2^+2Fc^2^)/3'
_refine_ls_weighting_scheme calc
_refine_ls_wR_factor_gt 0.2044
_refine_ls_wR_factor_ref 0.2264
_reflns_number_gt 3442
_reflns_number_total 4287
_reflns_threshold_expression >2sigma(I)
_cod_data_source_file c2ob06663g.txt
_cod_data_source_block sb344
_cod_depositor_comments
;
The following automatic conversions were performed:

'_exptl_crystal_density_meas' value 'none' was changed to '?' - the
value is perceived as not measured.

Automatic conversion script
Id: cif_fix_values 3008 2015-01-20 13:52:24Z robertas 
;
_cod_database_code 7152214

loop_
_symmetry_equiv_pos_as_xyz
'x, y, z'

loop_
_atom_site_label
_atom_site_type_symbol
_atom_site_fract_x
_atom_site_fract_y
_atom_site_fract_z
_atom_site_U_iso_or_equiv
_atom_site_adp_type
_atom_site_occupancy
_atom_site_symmetry_multiplicity
_atom_site_calc_flag
_atom_site_refinement_flags
S1 S 0.3123(4) 0.1669(4) 0.5919(3) 0.0328(9) Uani 1 1 d U
S2 S 0.2928(4) 0.2938(4) 0.8622(3) 0.0349(9) Uani 1 1 d U
N1 N 0.5792(11) 0.1603(10) 0.7442(8) 0.021(2) Uani 1 1 d U
C2 C 0.7159(15) 0.1681(15) 0.6920(12) 0.031(3) Uani 1 1 d U
H2 H 0.7444 0.2674 0.6820 0.037 Uiso 1 1 calc R
C3 C 0.8437(14) 0.0994(15) 0.7689(11) 0.029(3) Uani 1 1 d U
H3A H 0.8051 0.0144 0.8011 0.035 Uiso 1 1 calc R
H3B H 0.8869 0.1628 0.8367 0.035 Uiso 1 1 calc R
C4 C 0.9652(16) 0.0610(16) 0.7036(12) 0.038(4) Uani 1 1 d U
H4A H 1.0084 0.1460 0.6751 0.045 Uiso 1 1 calc R
H4B H 1.0459 0.0158 0.7582 0.045 Uiso 1 1 calc R
C5 C 0.9036(14) -0.0359(14) 0.6001(11) 0.028(3) Uani 1 1 d U
H5A H 0.8577 -0.1200 0.6279 0.033 Uiso 1 1 calc R
H5B H 0.9852 -0.0647 0.5605 0.033 Uiso 1 1 calc R
C6 C 0.7862(15) 0.0390(15) 0.5130(12) 0.033(3) Uani 1 1 d U
H6A H 0.8359 0.1167 0.4793 0.040 Uiso 1 1 calc R
H6B H 0.7415 -0.0263 0.4469 0.040 Uiso 1 1 calc R
C7 C 0.6643(16) 0.0947(15) 0.5685(11) 0.034(3) Uani 1 1 d U
H7 H 0.6086 0.1624 0.5136 0.040 Uiso 1 1 calc R
C8 C 0.5503(14) -0.0151(14) 0.5974(11) 0.026(3) Uani 1 1 d U
H8A H 0.4831 -0.0513 0.5240 0.031 Uiso 1 1 calc R
H8B H 0.6023 -0.0936 0.6391 0.031 Uiso 1 1 calc R
C9 C 0.4611(15) 0.0630(14) 0.6781(11) 0.029(3) Uani 1 1 d U
C10 C 0.3904(13) -0.0266(12) 0.7576(10) 0.020(3) Uani 1 1 d U
O10 O 0.3403(10) -0.1439(9) 0.7270(8) 0.029(2) Uani 1 1 d U
N11 N 0.3874(10) 0.0314(10) 0.8656(8) 0.016(2) Uani 1 1 d U
C12 C 0.3535(14) -0.0566(12) 0.9655(10) 0.021(3) Uani 1 1 d U
H12 H 0.2502 -0.0996 0.9447 0.025 Uiso 1 1 calc R
C13 C 0.4705(14) -0.1679(13) 0.9909(10) 0.023(3) Uani 1 1 d U
H13A H 0.4478 -0.2422 0.9284 0.027 Uiso 1 1 calc R
H13B H 0.5705 -0.1263 0.9890 0.027 Uiso 1 1 calc R
C14 C 0.4726(15) -0.2301(14) 1.1110(11) 0.030(3) Uani 1 1 d U
H14A H 0.5497 -0.3010 1.1256 0.036 Uiso 1 1 calc R
H14B H 0.3743 -0.2760 1.1118 0.036 Uiso 1 1 calc R
C15 C 0.5069(16) -0.1156(15) 1.2094(11) 0.036(4) Uani 1 1 d U
H15A H 0.5061 -0.1569 1.2872 0.043 Uiso 1 1 calc R
H15B H 0.6080 -0.0738 1.2117 0.043 Uiso 1 1 calc R
C16 C 0.3937(16) -0.0047(16) 1.1882(13) 0.039(4) Uani 1 1 d U
H16A H 0.4278 0.0734 1.2455 0.047 Uiso 1 1 calc R
H16B H 0.2979 -0.0426 1.2044 0.047 Uiso 1 1 calc R
C17 C 0.3655(15) 0.0510(14) 1.0644(10) 0.025(3) Uani 1 1 d U
H17 H 0.2680 0.0983 1.0528 0.031 Uiso 1 1 calc R
C18 C 0.4817(14) 0.1564(13) 1.0428(10) 0.024(3) Uani 1 1 d U
H18A H 0.5838 0.1224 1.0690 0.029 Uiso 1 1 calc R
H18B H 0.4734 0.2455 1.0853 0.029 Uiso 1 1 calc R
C19 C 0.4455(14) 0.1735(13) 0.9069(11) 0.025(3) Uani 1 1 d U
C20 C 0.5779(13) 0.2165(12) 0.8530(10) 0.021(3) Uani 1 1 d U
O20 O 0.6767(11) 0.2945(10) 0.9041(8) 0.038(2) Uani 1 1 d U
C21 C 0.2312(16) 0.0505(16) 0.4689(12) 0.040(4) Uani 1 1 d U
H21A H 0.2994 0.0448 0.4132 0.059 Uiso 1 1 calc R
H21B H 0.1355 0.0856 0.4285 0.059 Uiso 1 1 calc R
H21C H 0.2148 -0.0420 0.4985 0.059 Uiso 1 1 calc R
C22 C 0.3741(17) 0.4506(15) 0.9478(14) 0.045(4) Uani 1 1 d U
H22A H 0.3810 0.4355 1.0326 0.068 Uiso 1 1 calc R
H22B H 0.3105 0.5291 0.9243 0.068 Uiso 1 1 calc R
H22C H 0.4743 0.4708 0.9323 0.068 Uiso 1 1 calc R
S1' S 0.0592(4) 0.4434(4) 0.5255(3) 0.0334(9) Uani 1 1 d U
S2' S -0.1133(4) 0.3086(3) 0.2506(3) 0.0288(8) Uani 1 1 d U
N1' N 0.2367(11) 0.4496(11) 0.3617(9) 0.024(3) Uani 1 1 d U
C2' C 0.3992(13) 0.4421(13) 0.4119(10) 0.025(3) Uani 1 1 d U
H2' H 0.4236 0.3427 0.4255 0.030 Uiso 1 1 calc R
C3' C 0.4955(14) 0.5012(15) 0.3327(12) 0.030(3) Uani 1 1 d U
H3'1 H 0.4530 0.5883 0.2997 0.036 Uiso 1 1 calc R
H3'2 H 0.4960 0.4349 0.2658 0.036 Uiso 1 1 calc R
C4' C 0.6564(15) 0.5308(15) 0.3997(12) 0.032(3) Uani 1 1 d U
H4'1 H 0.7007 0.4432 0.4299 0.039 Uiso 1 1 calc R
H4'2 H 0.7171 0.5695 0.3449 0.039 Uiso 1 1 calc R
C5' C 0.6591(16) 0.6323(16) 0.5017(12) 0.035(3) Uani 1 1 d U
H5'1 H 0.7637 0.6537 0.5421 0.041 Uiso 1 1 calc R
H5'2 H 0.6141 0.7198 0.4718 0.041 Uiso 1 1 calc R
C6' C 0.5730(15) 0.5713(16) 0.5878(14) 0.039(4) Uani 1 1 d U
H6'1 H 0.5677 0.6426 0.6500 0.046 Uiso 1 1 calc R
H6'2 H 0.6289 0.4932 0.6267 0.046 Uiso 1 1 calc R
C7' C 0.4112(14) 0.5178(14) 0.5323(11) 0.028(3) Uani 1 1 d U
H7' H 0.3764 0.4524 0.5881 0.034 Uiso 1 1 calc R
C8' C 0.2945(14) 0.6294(14) 0.5016(11) 0.029(3) Uani 1 1 d U
H8'1 H 0.2702 0.6725 0.5741 0.035 Uiso 1 1 calc R
H8'2 H 0.3301 0.7027 0.4540 0.035 Uiso 1 1 calc R
C9' C 0.1610(14) 0.5483(13) 0.4304(11) 0.023(3) Uani 1 1 d U
C10' C 0.0493(14) 0.6312(14) 0.3525(11) 0.026(3) Uani 1 1 d U
O10' O 0.0204(9) 0.7467(9) 0.3855(7) 0.026(2) Uani 1 1 d U
N11' N -0.0126(11) 0.5747(11) 0.2441(9) 0.026(3) Uani 1 1 d U
C12' C -0.0955(13) 0.6603(13) 0.1476(10) 0.024(3) Uani 1 1 d U
H12' H -0.1856 0.6990 0.1722 0.028 Uiso 1 1 calc R
C13' C 0.0041(14) 0.7763(13) 0.1189(11) 0.025(3) Uani 1 1 d U
H13C H 0.1043 0.7405 0.1178 0.030 Uiso 1 1 calc R
H13D H 0.0155 0.8497 0.1819 0.030 Uiso 1 1 calc R
C14' C -0.0576(16) 0.8394(14) -0.0010(11) 0.034(4) Uani 1 1 d U
H14C H -0.1555 0.8803 0.0001 0.041 Uiso 1 1 calc R
H14D H 0.0121 0.9136 -0.0177 0.041 Uiso 1 1 calc R
C15' C -0.0752(16) 0.7242(15) -0.0958(12) 0.035(4) Uani 1 1 d U
H15C H -0.1124 0.7636 -0.1743 0.042 Uiso 1 1 calc R
H15D H 0.0239 0.6857 -0.0969 0.042 Uiso 1 1 calc R
C16' C -0.1818(15) 0.6084(15) -0.0756(11) 0.029(3) Uani 1 1 d U
H16C H -0.1819 0.5334 -0.1360 0.035 Uiso 1 1 calc R
H16D H -0.2840 0.6441 -0.0877 0.035 Uiso 1 1 calc R
C17' C -0.1442(14) 0.5464(14) 0.0483(10) 0.025(3) Uani 1 1 d U
H17' H -0.2353 0.4954 0.0635 0.030 Uiso 1 1 calc R
C18' C -0.0148(13) 0.4496(13) 0.0688(10) 0.021(3) Uani 1 1 d U
H18C H -0.0440 0.3584 0.0281 0.026 Uiso 1 1 calc R
H18D H 0.0720 0.4897 0.0398 0.026 Uiso 1 1 calc R
C19' C 0.0215(15) 0.4355(14) 0.2017(11) 0.028(3) Uani 1 1 d U
C20' C 0.1740(13) 0.3908(13) 0.2543(10) 0.020(3) Uani 1 1 d U
O20' O 0.2414(10) 0.3125(9) 0.2020(7) 0.030(2) Uani 1 1 d U
C21' C 0.0652(18) 0.5584(17) 0.6529(13) 0.045(4) Uani 1 1 d U
H21D H 0.1658 0.5608 0.7023 0.067 Uiso 1 1 calc R
H21E H -0.0073 0.5248 0.6992 0.067 Uiso 1 1 calc R
H21F H 0.0403 0.6521 0.6263 0.067 Uiso 1 1 calc R
C22' C -0.0787(16) 0.1528(15) 0.1743(13) 0.040(4) Uani 1 1 d U
H22D H -0.1255 0.1570 0.0902 0.060 Uiso 1 1 calc R
H22E H -0.1212 0.0728 0.2088 0.060 Uiso 1 1 calc R
H22F H 0.0293 0.1432 0.1820 0.060 Uiso 1 1 calc R

loop_
_atom_site_aniso_label
_atom_site_aniso_U_11
_atom_site_aniso_U_22
_atom_site_aniso_U_33
_atom_site_aniso_U_23
_atom_site_aniso_U_13
_atom_site_aniso_U_12
S1 0.0315(19) 0.036(2) 0.0305(19) 0.0055(16) 0.0038(15) 0.0024(16)
S2 0.036(2) 0.031(2) 0.036(2) -0.0059(16) 0.0027(16) 0.0078(16)
N1 0.024(5) 0.024(5) 0.016(5) -0.001(4) 0.005(4) 0.002(4)
C2 0.032(6) 0.035(7) 0.030(6) 0.005(5) 0.013(5) 0.000(5)
C3 0.031(6) 0.028(6) 0.028(6) -0.002(5) 0.004(5) 0.001(5)
C4 0.034(7) 0.045(7) 0.036(6) 0.008(6) 0.012(6) 0.004(6)
C5 0.029(6) 0.034(7) 0.029(6) -0.004(5) 0.027(5) -0.005(5)
C6 0.039(7) 0.029(7) 0.036(6) -0.002(5) 0.020(6) -0.014(5)
C7 0.039(7) 0.040(7) 0.024(6) 0.012(5) 0.012(5) 0.003(6)
C8 0.022(6) 0.028(6) 0.025(6) -0.007(5) 0.000(5) 0.004(5)
C9 0.031(6) 0.027(6) 0.027(6) 0.000(5) -0.001(5) 0.008(5)
C10 0.026(6) 0.018(6) 0.016(5) 0.001(5) 0.006(5) 0.001(5)
O10 0.034(5) 0.026(5) 0.028(5) -0.008(4) 0.009(4) -0.009(4)
N11 0.020(5) 0.012(5) 0.016(5) -0.004(4) 0.006(4) 0.001(4)
C12 0.030(6) 0.022(6) 0.010(5) -0.001(5) 0.004(5) -0.001(5)
C13 0.030(6) 0.023(6) 0.018(5) 0.001(5) 0.010(5) 0.003(5)
C14 0.031(6) 0.033(7) 0.027(6) 0.008(5) 0.005(5) 0.007(5)
C15 0.045(7) 0.043(7) 0.022(6) -0.001(5) 0.013(6) -0.003(6)
C16 0.035(7) 0.040(7) 0.039(7) -0.008(6) 0.002(6) -0.003(6)
C17 0.032(6) 0.029(6) 0.018(5) -0.001(5) 0.013(5) -0.003(5)
C18 0.030(6) 0.026(6) 0.020(6) -0.002(5) 0.011(5) -0.001(5)
C19 0.028(6) 0.022(6) 0.023(6) 0.001(5) -0.004(5) 0.013(5)
C20 0.020(6) 0.019(6) 0.026(6) 0.000(5) 0.007(5) -0.006(5)
O20 0.039(5) 0.035(5) 0.037(5) -0.007(4) 0.006(4) -0.007(4)
C21 0.038(7) 0.047(7) 0.032(6) 0.001(6) 0.000(6) 0.000(6)
C22 0.041(7) 0.033(7) 0.058(8) -0.008(6) 0.006(6) -0.002(6)
S1' 0.037(2) 0.040(2) 0.0258(18) -0.0021(16) 0.0121(16) 0.0058(17)
S2' 0.0314(19) 0.0251(19) 0.0302(18) -0.0044(15) 0.0073(15) 0.0020(15)
N1' 0.024(5) 0.021(5) 0.027(5) 0.002(4) 0.006(4) 0.004(4)
C2' 0.028(6) 0.021(6) 0.022(6) -0.001(5) -0.004(5) 0.013(5)
C3' 0.028(6) 0.031(7) 0.033(6) 0.009(5) 0.009(5) 0.003(5)
C4' 0.030(6) 0.030(7) 0.037(6) 0.010(6) 0.008(5) 0.005(5)
C5' 0.032(6) 0.034(7) 0.038(6) -0.002(6) 0.007(5) 0.000(6)
C6' 0.037(7) 0.028(7) 0.049(7) 0.004(6) 0.004(6) 0.008(6)
C7' 0.030(6) 0.033(6) 0.022(6) -0.001(5) 0.001(5) 0.011(5)
C8' 0.027(6) 0.031(7) 0.026(6) -0.009(5) 0.000(5) 0.010(5)
C9' 0.030(6) 0.016(6) 0.027(6) -0.004(5) 0.011(5) 0.010(5)
C10' 0.024(6) 0.035(7) 0.020(6) -0.002(5) 0.006(5) 0.001(5)
O10' 0.036(5) 0.023(5) 0.020(4) -0.014(4) 0.006(4) 0.010(4)
N11' 0.024(5) 0.019(5) 0.034(6) -0.004(4) 0.005(4) 0.013(4)
C12' 0.012(5) 0.031(6) 0.024(6) -0.005(5) -0.004(5) 0.004(5)
C13' 0.025(6) 0.021(6) 0.026(6) -0.002(5) -0.001(5) 0.002(5)
C14' 0.044(7) 0.027(6) 0.029(6) -0.003(5) 0.003(5) 0.002(6)
C15' 0.044(7) 0.035(7) 0.028(6) 0.000(5) 0.007(5) 0.018(6)
C16' 0.030(6) 0.036(7) 0.020(6) -0.006(5) 0.002(5) 0.005(5)
C17' 0.020(6) 0.031(6) 0.019(6) 0.002(5) -0.003(5) -0.006(5)
C18' 0.024(6) 0.026(6) 0.014(5) 0.004(5) 0.002(5) -0.002(5)
C19' 0.037(6) 0.028(6) 0.023(6) -0.006(5) 0.010(5) 0.006(5)
C20' 0.014(5) 0.023(6) 0.025(6) 0.001(5) 0.011(5) 0.000(5)
O20' 0.034(5) 0.026(5) 0.030(4) -0.007(4) 0.009(4) 0.011(4)
C21' 0.053(8) 0.050(8) 0.035(7) -0.008(6) 0.016(6) 0.004(6)
C22' 0.045(7) 0.038(7) 0.040(7) 0.006(6) 0.013(6) 0.002(6)

loop_
_atom_type_symbol
_atom_type_description
_atom_type_scat_dispersion_real
_atom_type_scat_dispersion_imag
_atom_type_scat_source
C C 0.0033 0.0016 'International Tables Vol C Tables 4.2.6.8 and 6.1.1.4'
H H 0.0000 0.0000 'International Tables Vol C Tables 4.2.6.8 and 6.1.1.4'
N N 0.0061 0.0033 'International Tables Vol C Tables 4.2.6.8 and 6.1.1.4'
O O 0.0106 0.0060 'International Tables Vol C Tables 4.2.6.8 and 6.1.1.4'
S S 0.1246 0.1234 'International Tables Vol C Tables 4.2.6.8 and 6.1.1.4'

loop_
_geom_angle_atom_site_label_1
_geom_angle_atom_site_label_2
_geom_angle_atom_site_label_3
_geom_angle
C21 S1 C9 102.8(6)
C22 S2 C19 100.0(6)
C20 N1 C9 124.2(11)
C20 N1 C2 121.4(10)
C9 N1 C2 113.3(10)
N1 C2 C3 111.1(11)
N1 C2 C7 103.2(10)
C3 C2 C7 113.3(11)
N1 C2 H2 109.7
C3 C2 H2 109.7
C7 C2 H2 109.7
C2 C3 C4 113.0(12)
C2 C3 H3A 109.0
C4 C3 H3A 109.0
C2 C3 H3B 109.0
C4 C3 H3B 109.0
H3A C3 H3B 107.8
C5 C4 C3 110.5(11)
C5 C4 H4A 109.6
C3 C4 H4A 109.6
C5 C4 H4B 109.6
C3 C4 H4B 109.6
H4A C4 H4B 108.1
C4 C5 C6 108.8(11)
C4 C5 H5A 109.9
C6 C5 H5A 109.9
C4 C5 H5B 109.9
C6 C5 H5B 109.9
H5A C5 H5B 108.3
C7 C6 C5 113.2(11)
C7 C6 H6A 108.9
C5 C6 H6A 108.9
C7 C6 H6B 108.9
C5 C6 H6B 108.9
H6A C6 H6B 107.8
C6 C7 C8 115.5(12)
C6 C7 C2 115.6(11)
C8 C7 C2 100.4(10)
C6 C7 H7 108.2
C8 C7 H7 108.2
C2 C7 H7 108.2
C9 C8 C7 104.9(11)
C9 C8 H8A 110.8
C7 C8 H8A 110.8
C9 C8 H8B 110.8
C7 C8 H8B 110.8
H8A C8 H8B 108.8
N1 C9 C10 112.9(10)
N1 C9 C8 100.6(10)
C10 C9 C8 115.2(11)
N1 C9 S1 108.1(8)
C10 C9 S1 107.6(9)
C8 C9 S1 112.1(9)
O10 C10 N11 122.9(12)
O10 C10 C9 122.1(11)
N11 C10 C9 115.0(10)
C10 N11 C19 125.1(11)
C10 N11 C12 120.9(9)
C19 N11 C12 112.8(9)
C17 C12 N11 101.2(9)
C17 C12 C13 113.4(10)
N11 C12 C13 108.8(10)
C17 C12 H12 111.0
N11 C12 H12 111.0
C13 C12 H12 111.0
C14 C13 C12 111.2(10)
C14 C13 H13A 109.4
C12 C13 H13A 109.4
C14 C13 H13B 109.4
C12 C13 H13B 109.4
H13A C13 H13B 108.0
C13 C14 C15 110.1(11)
C13 C14 H14A 109.6
C15 C14 H14A 109.6
C13 C14 H14B 109.6
C15 C14 H14B 109.6
H14A C14 H14B 108.1
C16 C15 C14 110.9(11)
C16 C15 H15A 109.5
C14 C15 H15A 109.5
C16 C15 H15B 109.5
C14 C15 H15B 109.5
H15A C15 H15B 108.0
C15 C16 C17 114.9(13)
C15 C16 H16A 108.5
C17 C16 H16A 108.5
C15 C16 H16B 108.5
C17 C16 H16B 108.5
H16A C16 H16B 107.5
C12 C17 C18 105.3(10)
C12 C17 C16 115.4(11)
C18 C17 C16 114.4(10)
C12 C17 H17 107.1
C18 C17 H17 107.1
C16 C17 H17 107.1
C17 C18 C19 103.9(10)
C17 C18 H18A 111.0
C19 C18 H18A 111.0
C17 C18 H18B 111.0
C19 C18 H18B 111.0
H18A C18 H18B 109.0
N11 C19 C20 111.5(10)
N11 C19 C18 101.0(10)
C20 C19 C18 114.9(10)
N11 C19 S2 107.8(8)
C20 C19 S2 109.5(8)
C18 C19 S2 111.8(9)
O20 C20 N1 122.1(12)
O20 C20 C19 122.2(11)
N1 C20 C19 115.7(10)
S1 C21 H21A 109.5
S1 C21 H21B 109.5
H21A C21 H21B 109.5
S1 C21 H21C 109.5
H21A C21 H21C 109.5
H21B C21 H21C 109.5
S2 C22 H22A 109.5
S2 C22 H22B 109.5
H22A C22 H22B 109.5
S2 C22 H22C 109.5
H22A C22 H22C 109.5
H22B C22 H22C 109.5
C21' S1' C9' 102.5(7)
C22' S2' C19' 101.3(6)
C20' N1' C2' 121.9(10)
C20' N1' C9' 124.8(9)
C2' N1' C9' 112.4(9)
N1' C2' C3' 112.9(10)
N1' C2' C7' 101.5(10)
C3' C2' C7' 115.7(11)
N1' C2' H2' 108.8
C3' C2' H2' 108.8
C7' C2' H2' 108.8
C2' C3' C4' 111.6(11)
C2' C3' H3'1 109.3
C4' C3' H3'1 109.3
C2' C3' H3'2 109.3
C4' C3' H3'2 109.3
H3'1 C3' H3'2 108.0
C5' C4' C3' 110.5(12)
C5' C4' H4'1 109.6
C3' C4' H4'1 109.6
C5' C4' H4'2 109.6
C3' C4' H4'2 109.6
H4'1 C4' H4'2 108.1
C6' C5' C4' 109.7(12)
C6' C5' H5'1 109.7
C4' C5' H5'1 109.7
C6' C5' H5'2 109.7
C4' C5' H5'2 109.7
H5'1 C5' H5'2 108.2
C5' C6' C7' 114.9(12)
C5' C6' H6'1 108.5
C7' C6' H6'1 108.5
C5' C6' H6'2 108.5
C7' C6' H6'2 108.5
H6'1 C6' H6'2 107.5
C2' C7' C8' 101.4(9)
C2' C7' C6' 113.3(12)
C8' C7' C6' 116.1(11)
C2' C7' H7' 108.5
C8' C7' H7' 108.5
C6' C7' H7' 108.5
C9' C8' C7' 102.9(10)
C9' C8' H8'1 111.2
C7' C8' H8'1 111.2
C9' C8' H8'2 111.2
C7' C8' H8'2 111.2
H8'1 C8' H8'2 109.1
C10' C9' N1' 112.4(10)
C10' C9' C8' 115.8(11)
N1' C9' C8' 100.7(9)
C10' C9' S1' 107.6(9)
N1' C9' S1' 107.5(8)
C8' C9' S1' 112.5(9)
O10' C10' N11' 122.8(11)
O10' C10' C9' 120.0(10)
N11' C10' C9' 117.1(11)
C10' N11' C19' 123.9(10)
C10' N11' C12' 121.7(10)
C19' N11' C12' 113.2(10)
N11' C12' C13' 110.6(9)
N11' C12' C17' 100.1(10)
C13' C12' C17' 115.6(11)
N11' C12' H12' 110.0
C13' C12' H12' 110.0
C17' C12' H12' 110.0
C12' C13' C14' 112.5(10)
C12' C13' H13C 109.1
C14' C13' H13C 109.1
C12' C13' H13D 109.1
C14' C13' H13D 109.1
H13C C13' H13D 107.8
C15' C14' C13' 107.9(11)
C15' C14' H14C 110.1
C13' C14' H14C 110.1
C15' C14' H14D 110.1
C13' C14' H14D 110.1
H14C C14' H14D 108.4
C16' C15' C14' 112.5(12)
C16' C15' H15C 109.1
C14' C15' H15C 109.1
C16' C15' H15D 109.1
C14' C15' H15D 109.1
H15C C15' H15D 107.8
C15' C16' C17' 114.4(10)
C15' C16' H16C 108.7
C17' C16' H16C 108.7
C15' C16' H16D 108.7
C17' C16' H16D 108.7
H16C C16' H16D 107.6
C18' C17' C16' 116.0(11)
C18' C17' C12' 102.8(9)
C16' C17' C12' 112.0(11)
C18' C17' H17' 108.6
C16' C17' H17' 108.6
C12' C17' H17' 108.6
C19' C18' C17' 104.2(10)
C19' C18' H18C 110.9
C17' C18' H18C 110.9
C19' C18' H18D 110.9
C17' C18' H18D 110.9
H18C C18' H18D 108.9
N11' C19' C20' 113.9(10)
N11' C19' C18' 101.8(10)
C20' C19' C18' 117.0(11)
N11' C19' S2' 106.7(9)
C20' C19' S2' 106.4(9)
C18' C19' S2' 110.8(9)
O20' C20' N1' 121.9(11)
O20' C20' C19' 122.1(11)
N1' C20' C19' 115.9(10)
S1' C21' H21D 109.5
S1' C21' H21E 109.5
H21D C21' H21E 109.5
S1' C21' H21F 109.5
H21D C21' H21F 109.5
H21E C21' H21F 109.5
S2' C22' H22D 109.5
S2' C22' H22E 109.5
H22D C22' H22E 109.5
S2' C22' H22F 109.5
H22D C22' H22F 109.5
H22E C22' H22F 109.5

loop_
_geom_bond_atom_site_label_1
_geom_bond_atom_site_label_2
_geom_bond_distance
S1 C21 1.809(14)
S1 C9 1.854(13)
S2 C22 1.838(14)
S2 C19 1.844(12)
N1 C20 1.354(15)
N1 C9 1.484(16)
N1 C2 1.488(17)
C2 C3 1.501(18)
C2 C7 1.553(18)
C2 H2 1.0000
C3 C4 1.507(19)
C3 H3A 0.9900
C3 H3B 0.9900
C4 C5 1.503(18)
C4 H4A 0.9900
C4 H4B 0.9900
C5 C6 1.529(19)
C5 H5A 0.9900
C5 H5B 0.9900
C6 C7 1.494(19)
C6 H6A 0.9900
C6 H6B 0.9900
C7 C8 1.549(18)
C7 H7 1.0000
C8 C9 1.547(17)
C8 H8A 0.9900
C8 H8B 0.9900
C9 C10 1.496(18)
C10 O10 1.225(14)
C10 N11 1.356(14)
N11 C19 1.486(15)
N11 C12 1.519(15)
C12 C17 1.507(16)
C12 C13 1.530(16)
C12 H12 1.0000
C13 C14 1.517(16)
C13 H13A 0.9900
C13 H13B 0.9900
C14 C15 1.542(18)
C14 H14A 0.9900
C14 H14B 0.9900
C15 C16 1.501(19)
C15 H15A 0.9900
C15 H15B 0.9900
C16 C17 1.513(19)
C16 H16A 0.9900
C16 H16B 0.9900
C17 C18 1.506(17)
C17 H17 1.0000
C18 C19 1.548(16)
C18 H18A 0.9900
C18 H18B 0.9900
C19 C20 1.515(18)
C20 O20 1.205(14)
C21 H21A 0.9800
C21 H21B 0.9800
C21 H21C 0.9800
C22 H22A 0.9800
C22 H22B 0.9800
C22 H22C 0.9800
S1' C21' 1.808(14)
S1' C9' 1.866(14)
S2' C22' 1.789(15)
S2' C19' 1.882(15)
N1' C20' 1.359(14)
N1' C2' 1.486(15)
N1' C9' 1.492(15)
C2' C3' 1.496(19)
C2' C7' 1.533(16)
C2' H2' 1.0000
C3' C4' 1.533(17)
C3' H3'1 0.9900
C3' H3'2 0.9900
C4' C5' 1.506(19)
C4' H4'1 0.9900
C4' H4'2 0.9900
C5' C6' 1.50(2)
C5' H5'1 0.9900
C5' H5'2 0.9900
C6' C7' 1.556(18)
C6' H6'1 0.9900
C6' H6'2 0.9900
C7' C8' 1.537(17)
C7' H7' 1.0000
C8' C9' 1.511(17)
C8' H8'1 0.9900
C8' H8'2 0.9900
C9' C10' 1.486(17)
C10' O10' 1.222(14)
C10' N11' 1.358(15)
N11' C19' 1.480(15)
N11' C12' 1.497(16)
C12' C13' 1.503(18)
C12' C17' 1.555(16)
C12' H12' 1.0000
C13' C14' 1.533(17)
C13' H13C 0.9900
C13' H13D 0.9900
C14' C15' 1.521(17)
C14' H14C 0.9900
C14' H14D 0.9900
C15' C16' 1.511(19)
C15' H15C 0.9900
C15' H15D 0.9900
C16' C17' 1.541(17)
C16' H16C 0.9900
C16' H16D 0.9900
C17' C18' 1.514(17)
C17' H17' 1.0000
C18' C19' 1.511(16)
C18' H18C 0.9900
C18' H18D 0.9900
C19' C20' 1.486(16)
C20' O20' 1.209(14)
C21' H21D 0.9800
C21' H21E 0.9800
C21' H21F 0.9800
C22' H22D 0.9800
C22' H22E 0.9800
C22' H22F 0.9800

loop_
_geom_hbond_atom_site_label_D
_geom_hbond_atom_site_label_H
_geom_hbond_atom_site_label_A
_geom_hbond_distance_DH
_geom_hbond_distance_HA
_geom_hbond_distance_DA
_geom_hbond_angle_DHA
_geom_hbond_site_symmetry_A
C7' H7' S1 1.00 2.80 3.593(15) 136.6 .
C8' H8'1 O10 0.99 2.44 3.305(15) 145.1 1_565

loop_
_geom_torsion_atom_site_label_1
_geom_torsion_atom_site_label_2
_geom_torsion_atom_site_label_3
_geom_torsion_atom_site_label_4
_geom_torsion
C20 N1 C2 C3 59.5(16)
C9 N1 C2 C3 -108.6(12)
C20 N1 C2 C7 -178.7(11)
C9 N1 C2 C7 13.2(13)
N1 C2 C3 C4 160.5(11)
C7 C2 C3 C4 44.8(17)
C2 C3 C4 C5 -58.9(16)
C3 C4 C5 C6 62.8(15)
C4 C5 C6 C7 -55.5(15)
C5 C6 C7 C8 -73.3(15)
C5 C6 C7 C2 43.5(17)
N1 C2 C7 C6 -158.1(12)
C3 C2 C7 C6 -37.8(17)
N1 C2 C7 C8 -33.0(12)
C3 C2 C7 C8 87.3(13)
C6 C7 C8 C9 167.4(11)
C2 C7 C8 C9 42.3(12)
C20 N1 C9 C10 -31.6(16)
C2 N1 C9 C10 136.1(11)
C20 N1 C9 C8 -155.0(11)
C2 N1 C9 C8 12.8(13)
C20 N1 C9 S1 87.3(12)
C2 N1 C9 S1 -104.9(10)
C7 C8 C9 N1 -34.0(11)
C7 C8 C9 C10 -155.8(10)
C7 C8 C9 S1 80.7(11)
C21 S1 C9 N1 153.2(9)
C21 S1 C9 C10 -84.5(10)
C21 S1 C9 C8 43.2(11)
N1 C9 C10 O10 -149.6(11)
C8 C9 C10 O10 -34.8(16)
S1 C9 C10 O10 91.1(13)
N1 C9 C10 N11 29.8(15)
C8 C9 C10 N11 144.6(10)
S1 C9 C10 N11 -89.5(10)
O10 C10 N11 C19 -179.5(11)
C9 C10 N11 C19 1.1(16)
O10 C10 N11 C12 13.9(17)
C9 C10 N11 C12 -165.5(10)
C10 N11 C12 C17 179.1(10)
C19 N11 C12 C17 11.0(12)
C10 N11 C12 C13 59.4(13)
C19 N11 C12 C13 -108.7(11)
C17 C12 C13 C14 51.0(15)
N11 C12 C13 C14 162.8(9)
C12 C13 C14 C15 -58.7(14)
C13 C14 C15 C16 58.0(16)
C14 C15 C16 C17 -49.7(17)
N11 C12 C17 C18 -31.6(12)
C13 C12 C17 C18 84.7(13)
N11 C12 C17 C16 -158.7(11)
C13 C12 C17 C16 -42.4(16)
C15 C16 C17 C12 42.5(17)
C15 C16 C17 C18 -79.8(15)
C12 C17 C18 C19 41.3(12)
C16 C17 C18 C19 169.0(12)
C10 N11 C19 C20 -31.9(15)
C12 N11 C19 C20 135.7(10)
C10 N11 C19 C18 -154.4(11)
C12 N11 C19 C18 13.2(12)
C10 N11 C19 S2 88.3(12)
C12 N11 C19 S2 -104.2(9)
C17 C18 C19 N11 -32.4(12)
C17 C18 C19 C20 -152.5(10)
C17 C18 C19 S2 81.9(11)
C22 S2 C19 N11 168.4(9)
C22 S2 C19 C20 -70.1(10)
C22 S2 C19 C18 58.4(11)
C9 N1 C20 O20 179.5(11)
C2 N1 C20 O20 12.7(18)
C9 N1 C20 C19 0.3(16)
C2 N1 C20 C19 -166.5(11)
N11 C19 C20 O20 -149.4(12)
C18 C19 C20 O20 -35.4(17)
S2 C19 C20 O20 91.4(13)
N11 C19 C20 N1 29.8(14)
C18 C19 C20 N1 143.9(11)
S2 C19 C20 N1 -89.3(11)
C20' N1' C2' C3' 57.3(15)
C9' N1' C2' C3' -112.2(12)
C20' N1' C2' C7' -178.2(11)
C9' N1' C2' C7' 12.3(13)
N1' C2' C3' C4' 163.5(10)
C7' C2' C3' C4' 47.2(15)
C2' C3' C4' C5' -59.4(15)
C3' C4' C5' C6' 61.8(15)
C4' C5' C6' C7' -52.9(16)
N1' C2' C7' C8' -35.0(13)
C3' C2' C7' C8' 87.6(13)
N1' C2' C7' C6' -160.2(11)
C3' C2' C7' C6' -37.6(15)
C5' C6' C7' C2' 40.6(17)
C5' C6' C7' C8' -76.3(16)
C2' C7' C8' C9' 46.6(13)
C6' C7' C8' C9' 169.8(12)
C20' N1' C9' C10' -29.3(17)
C2' N1' C9' C10' 139.8(11)
C20' N1' C9' C8' -153.1(12)
C2' N1' C9' C8' 16.0(13)
C20' N1' C9' S1' 89.0(12)
C2' N1' C9' S1' -101.9(10)
C7' C8' C9' C10' -159.3(11)
C7' C8' C9' N1' -37.8(12)
C7' C8' C9' S1' 76.4(11)
C21' S1' C9' C10' -89.4(9)
C21' S1' C9' N1' 149.2(8)
C21' S1' C9' C8' 39.3(10)
N1' C9' C10' O10' -152.0(12)
C8' C9' C10' O10' -37.1(18)
S1' C9' C10' O10' 89.7(13)
N1' C9' C10' N11' 25.6(17)
C8' C9' C10' N11' 140.6(12)
S1' C9' C10' N11' -92.6(12)
O10' C10' N11' C19' 179.5(13)
C9' C10' N11' C19' 2(2)
O10' C10' N11' C12' 13(2)
C9' C10' N11' C12' -164.5(11)
C10' N11' C12' C13' 59.1(16)
C19' N11' C12' C13' -108.7(12)
C10' N11' C12' C17' -178.5(11)
C19' N11' C12' C17' 13.8(13)
N11' C12' C13' C14' 163.0(10)
C17' C12' C13' C14' 50.1(15)
C12' C13' C14' C15' -58.3(15)
C13' C14' C15' C16' 60.3(15)
C14' C15' C16' C17' -53.7(16)
C15' C16' C17' C18' -76.2(15)
C15' C16' C17' C12' 41.5(15)
N11' C12' C17' C18' -33.9(12)
C13' C12' C17' C18' 85.0(12)
N11' C12' C17' C16' -159.1(10)
C13' C12' C17' C16' -40.3(14)
C16' C17' C18' C19' 165.8(11)
C12' C17' C18' C19' 43.2(13)
C10' N11' C19' C20' -28.8(19)
C12' N11' C19' C20' 138.7(11)
C10' N11' C19' C18' -155.5(12)
C12' N11' C19' C18' 11.9(14)
C10' N11' C19' S2' 88.3(13)
C12' N11' C19' S2' -104.3(10)
C17' C18' C19' N11' -33.6(13)
C17' C18' C19' C20' -158.4(11)
C17' C18' C19' S2' 79.5(11)
C22' S2' C19' N11' 171.3(8)
C22' S2' C19' C20' -66.8(9)
C22' S2' C19' C18' 61.3(10)
C2' N1' C20' O20' 11.1(18)
C9' N1' C20' O20' 179.2(12)
C2' N1' C20' C19' -165.1(11)
C9' N1' C20' C19' 3.0(18)
N11' C19' C20' O20' -151.0(12)
C18' C19' C20' O20' -32.6(19)
S2' C19' C20' O20' 91.8(13)
N11' C19' C20' N1' 25.1(16)
C18' C19' C20' N1' 143.5(12)
S2' C19' C20' N1' -92.1(11)
